data_2219318
loop_
_publ_author_name
'Zeller, Matthias'
'Westcott, Barry L.'
'Kopp-Vaughn, Kristin M.'
'Hunter, Allen D.'

_publ_section_title
<i>catena</i>-Poly[[\m-bromido-(\m-hydroxydi-2-pyridylmethanolato-\k^4^<i>N</i>,<i>O</i>:<i>O</i>,<i>N</i>')dicopper(II)(<i>Cu</i>---<i>Cu</i>)]-di-\m-bromido]
_journal_coeditor_code FJ2131
_journal_issue 9
_journal_name_full 'Acta Crystallographica Section E'
_journal_page_first m1121
_journal_paper_doi 10.1107/S1600536808024197
_journal_volume 64
_journal_year 2008
_chemical_formula_iupac '[Cu2 Br3 (C11 H9 N2 O2)]'
_chemical_formula_moiety 'C11 H9 Br3 Cu2 N2 O2'
_chemical_formula_sum 'C11 H9 Br3 Cu2 N2 O2'
_chemical_formula_weight 568.01
_chemical_name_systematic
;
<i>catena</i>-Poly[[\m-bromido-(\m-hydroxydi-2-pyridylmethanolato-
\k^4^N,O:O,N')dicopper(II)(Cu---Cu)]-di-\m-bromido]
;
_space_group_IT_number 2
_symmetry_cell_setting triclinic
_symmetry_space_group_name_Hall '-P 1'
_symmetry_space_group_name_H-M 'P -1'
_atom_sites_solution_hydrogens geom
_atom_sites_solution_primary direct
_atom_sites_solution_secondary difmap
_audit_creation_method SHELXL-97
_cell_angle_alpha 73.7060(10)
_cell_angle_beta 70.8520(10)
_cell_angle_gamma 63.9280(10)
_cell_formula_units_Z 2
_cell_length_a 8.7708(7)
_cell_length_b 9.6018(8)
_cell_length_c 10.1839(8)
_cell_measurement_reflns_used 6753
_cell_measurement_temperature 100(2)
_cell_measurement_theta_max 30.59
_cell_measurement_theta_min 2.39
_cell_volume 718.28(10)
_computing_cell_refinement 'SAINT-Plus (Bruker, 2003)'
_computing_data_collection 'SMART (Bruker, 2002)'
_computing_data_reduction 'SAINT-Plus (Bruker, 2003)'
_computing_molecular_graphics 'SHELXTL (Sheldrick, 2008) and ORTEP-3 (Farrugia, 1997)'
_computing_publication_material 'SHELXTL (Sheldrick, 2008)'
_computing_structure_refinement 'SHELXTL (Sheldrick, 2008)'
_computing_structure_solution 'SHELXTL (Sheldrick, 2008)'
_diffrn_ambient_temperature 100(2)
_diffrn_measured_fraction_theta_full 0.995
_diffrn_measured_fraction_theta_max 0.995
_diffrn_measurement_device_type 'Bruker SMART APEX CCD'
_diffrn_measurement_method \w
_diffrn_radiation_monochromator graphite
_diffrn_radiation_source 'fine-focus sealed tube'
_diffrn_radiation_type MoK\a
_diffrn_radiation_wavelength 0.71073
_diffrn_reflns_av_R_equivalents 0.0211
_diffrn_reflns_av_sigmaI/netI 0.0291
_diffrn_reflns_limit_h_max 11
_diffrn_reflns_limit_h_min -11
_diffrn_reflns_limit_k_max 12
_diffrn_reflns_limit_k_min -12
_diffrn_reflns_limit_l_max 13
_diffrn_reflns_limit_l_min -13
_diffrn_reflns_number 7397
_diffrn_reflns_theta_full 28.28
_diffrn_reflns_theta_max 28.28
_diffrn_reflns_theta_min 2.14
_diffrn_standards_decay_% 0
_diffrn_standards_number 0
_exptl_absorpt_coefficient_mu 11.304
_exptl_absorpt_correction_T_max 0.424
_exptl_absorpt_correction_T_min 0.122
_exptl_absorpt_correction_type multi-scan
_exptl_absorpt_process_details '(SADABS in SAINT-Plus; Bruker, 2003)'
_exptl_crystal_colour green
_exptl_crystal_density_diffrn 2.626
_exptl_crystal_density_method 'not measured'
_exptl_crystal_description hexagon
_exptl_crystal_F_000 536
_exptl_crystal_size_max 0.39
_exptl_crystal_size_mid 0.188
_exptl_crystal_size_min 0.076
_refine_diff_density_max 1.016
_refine_diff_density_min -0.605
_refine_ls_extinction_method none
_refine_ls_goodness_of_fit_ref 1.087
_refine_ls_hydrogen_treatment constr
_refine_ls_matrix_type full
_refine_ls_number_parameters 182
_refine_ls_number_reflns 3537
_refine_ls_number_restraints 0
_refine_ls_restrained_S_all 1.087
_refine_ls_R_factor_all 0.0250
_refine_ls_R_factor_gt 0.0230
_refine_ls_shift/su_max 0.002
_refine_ls_shift/su_mean 0.000
_refine_ls_structure_factor_coef Fsqd
_refine_ls_weighting_details 'calc w=1/[\s^2^(Fo^2^)+(0.0301P)^2^+0.561P] where P=(Fo^2^+2Fc^2^)/3'
_refine_ls_weighting_scheme calc
_refine_ls_wR_factor_gt 0.0599
_refine_ls_wR_factor_ref 0.0607
_reflns_number_gt 3305
_reflns_number_total 3537
_reflns_threshold_expression I>2\s(I)
_cod_data_source_file fj2131.cif
_cod_data_source_block I
_cod_depositor_comments
;
The following automatic conversions were performed:
'_symmetry_cell_setting' value 'Triclinic' changed to 'triclinic'
according to '/home/saulius/struct/CIF-dictionaries/cif_core.dic'
dictionary named 'cif_core.dic' version 2.4.1 from 2010-06-29.

Automatic conversion script
Id: cif_fix_enum 1527 2010-12-29 10:47:43Z saulius 

The following automatic conversions were performed:

'_symmetry_cell_setting' value 'Triclinic' changed to 'triclinic'
according to /home/saulius/struct/CIF-dictionaries/cif_core.dic
dictionary named 'cif_core.dic' version 2.4.1 from 2010-06-29.

Automatic conversion script
Id: cif_fix_values 1715 2011-07-08 13:25:40Z adriana 
;
_cod_database_code 2219318
_cod_database_fobs_code 2219318

loop_
_symmetry_equiv_pos_as_xyz
'x, y, z'
'-x, -y, -z'

loop_
_atom_site_type_symbol
_atom_site_label
_atom_site_fract_x
_atom_site_fract_y
_atom_site_fract_z
_atom_site_U_iso_or_equiv
_atom_site_adp_type
_atom_site_calc_flag
_atom_site_refinement_flags
_atom_site_occupancy
Br Br2 0.12154(3) 1.22298(3) 0.70734(3) 0.01693(7) Uani d . 1
Br Br3 -0.23030(3) 1.19011(3) 1.00202(3) 0.01823(7) Uani d . 1
Br Br1 0.57965(3) 0.99477(3) 0.65263(3) 0.01507(7) Uani d . 1
Cu Cu1 0.32811(4) 0.96542(3) 0.64120(3) 0.01335(8) Uani d . 1
Cu Cu2 -0.03366(4) 1.04405(4) 0.82256(3) 0.01406(8) Uani d . 1
O O2 0.1101(2) 0.9459(2) 0.65750(18) 0.0130(3) Uani d . 1
O O1 0.1005(2) 0.7855(2) 0.53023(19) 0.0181(4) Uani d . 1
H H1 0.0027 0.8513 0.5168 0.027 Uiso calc R 1
N N1 0.4203(3) 0.7340(2) 0.6562(2) 0.0142(4) Uani d . 1
C C6 0.1192(3) 0.7966(3) 0.6588(3) 0.0136(5) Uani d . 1
N N2 -0.1178(3) 0.8719(3) 0.8672(2) 0.0148(4) Uani d . 1
C C7 -0.0283(3) 0.7649(3) 0.7798(3) 0.0146(5) Uani d . 1
C C5 0.3027(3) 0.6743(3) 0.6683(2) 0.0132(5) Uani d . 1
C C4 0.3512(3) 0.5141(3) 0.6783(3) 0.0165(5) Uani d . 1
H H4 0.2670 0.4726 0.6880 0.020 Uiso calc R 1
C C3 0.5248(3) 0.4151(3) 0.6739(3) 0.0181(5) Uani d . 1
H H3 0.5603 0.3051 0.6801 0.022 Uiso calc R 1
C C11 -0.2540(3) 0.8573(3) 0.9709(3) 0.0194(5) Uani d . 1
H H11 -0.3182 0.9345 1.0310 0.023 Uiso calc R 1
C C1 0.5880(3) 0.6375(3) 0.6519(3) 0.0181(5) Uani d . 1
H H1A 0.6702 0.6812 0.6426 0.022 Uiso calc R 1
C C10 -0.3034(4) 0.7321(4) 0.9924(3) 0.0231(6) Uani d . 1
H H10 -0.3998 0.7232 1.0667 0.028 Uiso calc R 1
C C9 -0.2103(4) 0.6209(3) 0.9042(3) 0.0250(6) Uani d . 1
H H9 -0.2400 0.5328 0.9187 0.030 Uiso calc R 1
C C2 0.6449(3) 0.4767(3) 0.6606(3) 0.0185(5) Uani d . 1
H H2 0.7641 0.4106 0.6575 0.022 Uiso calc R 1
C C8 -0.0737(4) 0.6390(3) 0.7948(3) 0.0213(5) Uani d . 1
H H8 -0.0116 0.5661 0.7305 0.026 Uiso calc R 1

loop_
_atom_site_aniso_label
_atom_site_aniso_U_11
_atom_site_aniso_U_22
_atom_site_aniso_U_33
_atom_site_aniso_U_12
_atom_site_aniso_U_13
_atom_site_aniso_U_23
Br2 0.01628(12) 0.01244(12) 0.02349(13) -0.00619(10) -0.00358(10) -0.00520(10)
Br3 0.01571(12) 0.01965(14) 0.01898(13) -0.00469(10) -0.00213(9) -0.00841(10)
Br1 0.01576(12) 0.01633(13) 0.01651(12) -0.00878(10) -0.00493(9) -0.00191(9)
Cu1 0.01234(14) 0.01089(15) 0.01833(16) -0.00526(12) -0.00342(11) -0.00347(12)
Cu2 0.01375(15) 0.01408(15) 0.01601(15) -0.00656(12) -0.00140(11) -0.00535(12)
O2 0.0129(8) 0.0090(8) 0.0178(8) -0.0051(6) -0.0021(6) -0.0038(6)
O1 0.0200(9) 0.0172(9) 0.0191(9) -0.0040(7) -0.0094(7) -0.0055(7)
N1 0.0152(10) 0.0135(10) 0.0149(10) -0.0050(8) -0.0044(8) -0.0034(8)
C6 0.0159(11) 0.0111(11) 0.0162(11) -0.0057(9) -0.0054(9) -0.0028(9)
N2 0.0146(10) 0.0163(10) 0.0153(10) -0.0068(8) -0.0055(8) -0.0014(8)
C7 0.0130(11) 0.0138(12) 0.0191(12) -0.0063(9) -0.0062(9) -0.0010(9)
C5 0.0155(11) 0.0130(12) 0.0110(10) -0.0056(9) -0.0027(9) -0.0023(9)
C4 0.0181(12) 0.0144(12) 0.0177(12) -0.0074(10) -0.0028(9) -0.0033(9)
C3 0.0222(13) 0.0105(11) 0.0174(12) -0.0041(10) -0.0036(10) -0.0010(9)
C11 0.0174(12) 0.0253(14) 0.0162(12) -0.0098(11) -0.0051(10) -0.0005(10)
C1 0.0168(12) 0.0207(13) 0.0186(12) -0.0064(10) -0.0045(9) -0.0065(10)
C10 0.0208(13) 0.0283(15) 0.0228(13) -0.0165(12) -0.0082(10) 0.0074(11)
C9 0.0230(14) 0.0217(14) 0.0346(16) -0.0151(12) -0.0106(12) 0.0044(12)
C2 0.0170(12) 0.0158(12) 0.0205(13) -0.0021(10) -0.0057(10) -0.0051(10)
C8 0.0191(12) 0.0146(12) 0.0329(15) -0.0085(10) -0.0083(11) -0.0021(11)

loop_
_atom_type_symbol
_atom_type_description
_atom_type_scat_dispersion_real
_atom_type_scat_dispersion_imag
_atom_type_scat_source
C C 0.0033 0.0016 'International Tables Vol C Tables 4.2.6.8 and 6.1.1.4'
H H 0.0000 0.0000 'International Tables Vol C Tables 4.2.6.8 and 6.1.1.4'
N N 0.0061 0.0033 'International Tables Vol C Tables 4.2.6.8 and 6.1.1.4'
O O 0.0106 0.0060 'International Tables Vol C Tables 4.2.6.8 and 6.1.1.4'
Cu Cu 0.3201 1.2651 'International Tables Vol C Tables 4.2.6.8 and 6.1.1.4'
Br Br -0.2901 2.4595 'International Tables Vol C Tables 4.2.6.8 and 6.1.1.4'

loop_
_geom_angle_atom_site_label_1
_geom_angle_atom_site_label_2
_geom_angle_atom_site_label_3
_geom_angle_site_symmetry_1
_geom_angle_site_symmetry_3
_geom_angle
Cu1 Br2 Cu2 . . 74.551(13)
Cu1 Br1 Cu1 . 2_676 87.045(12)
O2 Cu1 N1 . . 82.07(8)
O2 Cu1 Br1 . . 172.49(5)
N1 Cu1 Br1 . . 99.71(6)
O2 Cu1 Br2 . . 81.11(5)
N1 Cu1 Br2 . . 155.54(6)
Br1 Cu1 Br2 . . 94.848(14)
O2 Cu1 Br1 . 2_676 94.28(5)
N1 Cu1 Br1 . 2_676 91.84(6)
Br1 Cu1 Br1 . 2_676 92.955(12)
Br2 Cu1 Br1 . 2_676 107.004(14)
O2 Cu1 Cu2 . . 39.84(5)
N1 Cu1 Cu2 . . 103.54(6)
Br1 Cu1 Cu2 . . 132.975(15)
Br2 Cu1 Cu2 . . 52.757(10)
Br1 Cu1 Cu2 2_676 . 126.084(13)
O2 Cu2 N2 . . 82.40(8)
O2 Cu2 Br3 . . 172.22(6)
N2 Cu2 Br3 . . 99.71(6)
O2 Cu2 Br2 . . 81.30(5)
N2 Cu2 Br2 . . 163.70(6)
Br3 Cu2 Br2 . . 96.420(15)
O2 Cu2 Cu1 . . 40.15(5)
N2 Cu2 Cu1 . . 113.10(6)
Br3 Cu2 Cu1 . . 142.336(15)
Br2 Cu2 Cu1 . . 52.692(10)
C6 O2 Cu2 . . 117.17(15)
C6 O2 Cu1 . . 117.19(14)
Cu2 O2 Cu1 . . 100.01(8)
C6 O1 H1 . . 109.5
C1 N1 C5 . . 119.6(2)
C1 N1 Cu1 . . 124.95(18)
C5 N1 Cu1 . . 115.39(17)
O2 C6 O1 . . 111.3(2)
O2 C6 C5 . . 109.75(19)
O1 C6 C5 . . 104.04(19)
O2 C6 C7 . . 108.55(19)
O1 C6 C7 . . 109.37(19)
C5 C6 C7 . . 113.9(2)
C11 N2 C7 . . 119.6(2)
C11 N2 Cu2 . . 126.15(19)
C7 N2 Cu2 . . 114.21(17)
N2 C7 C8 . . 121.3(2)
N2 C7 C6 . . 115.8(2)
C8 C7 C6 . . 122.8(2)
N1 C5 C4 . . 121.0(2)
N1 C5 C6 . . 115.0(2)
C4 C5 C6 . . 123.9(2)
C5 C4 C3 . . 119.0(2)
C5 C4 H4 . . 120.5
C3 C4 H4 . . 120.5
C2 C3 C4 . . 119.8(2)
C2 C3 H3 . . 120.1
C4 C3 H3 . . 120.1
N2 C11 C10 . . 121.6(3)
N2 C11 H11 . . 119.2
C10 C11 H11 . . 119.2
N1 C1 C2 . . 122.2(2)
N1 C1 H1A . . 118.9
C2 C1 H1A . . 118.9
C9 C10 C11 . . 119.0(3)
C9 C10 H10 . . 120.5
C11 C10 H10 . . 120.5
C10 C9 C8 . . 119.3(3)
C10 C9 H9 . . 120.3
C8 C9 H9 . . 120.3
C3 C2 C1 . . 118.3(2)
C3 C2 H2 . . 120.8
C1 C2 H2 . . 120.8
C9 C8 C7 . . 119.2(3)
C9 C8 H8 . . 120.4
C7 C8 H8 . . 120.4

loop_
_geom_bond_atom_site_label_1
_geom_bond_atom_site_label_2
_geom_bond_site_symmetry_2
_geom_bond_distance
Br2 Cu1 . 2.4592(4)
Br2 Cu2 . 2.4613(4)
Br3 Cu2 . 2.3507(4)
Br1 Cu1 . 2.3862(4)
Br1 Cu1 2_676 2.7923(4)
Cu1 O2 . 1.9513(17)
Cu1 N1 . 1.981(2)
Cu1 Br1 2_676 2.7923(4)
Cu1 Cu2 . 2.9801(5)
Cu2 O2 . 1.9386(17)
Cu2 N2 . 1.979(2)
O2 C6 . 1.396(3)
O1 C6 . 1.410(3)
O1 H1 . 0.8400
N1 C1 . 1.344(3)
N1 C5 . 1.344(3)
C6 C5 . 1.535(3)
C6 C7 . 1.542(3)
N2 C11 . 1.341(3)
N2 C7 . 1.346(3)
C7 C8 . 1.386(4)
C5 C4 . 1.387(3)
C4 C3 . 1.389(4)
C4 H4 . 0.9500
C3 C2 . 1.374(4)
C3 H3 . 0.9500
C11 C10 . 1.389(4)
C11 H11 . 0.9500
C1 C2 . 1.384(4)
C1 H1A . 0.9500
C10 C9 . 1.380(4)
C10 H10 . 0.9500
C9 C8 . 1.381(4)
C9 H9 . 0.9500
C2 H2 . 0.9500
C8 H8 . 0.9500

loop_
_geom_hbond_atom_site_label_D
_geom_hbond_atom_site_label_H
_geom_hbond_atom_site_label_A
_geom_hbond_site_symmetry_A
_geom_hbond_distance_DH
_geom_hbond_distance_HA
_geom_hbond_distance_DA
_geom_hbond_angle_DHA
O1 H1 O2 2_576 0.84 2.33 3.014(2) 139
